data_1540655
loop_
_publ_author_name
'Grigoropoulos, Alexios'
'Whitehead, George F. S.'
'Perret, No\'emie'
'Katsoulidis, Alexandros P.'
'Chadwick, F. Mark'
'Davies, Robert P.'
'Haynes, Anthony'
'Brammer, Lee'
'Weller, Andrew S.'
'Xiao, Jianliang'
'Rosseinsky, Matthew J.'

_publ_section_title
;
 Encapsulation of an organometallic cationic catalyst by direct exchange
 into an anionic MOF
;
_journal_issue 3
_journal_name_full 'Chem. Sci.'
_journal_page_first 2037
_journal_paper_doi 10.1039/C5SC03494A
_journal_volume 7
_journal_year 2016
_chemical_formula_moiety 'C12 H4 In O8, C10 H10 Co'
_chemical_formula_sum 'C22 H14 Co In O8'
_chemical_formula_weight 580.08
_chemical_name_systematic '[Cp2Co]3[In3(BTC)4]'
_space_group_crystal_system cubic
_space_group_IT_number 220
_space_group_name_Hall 'I -4bd 2c 3'
_space_group_name_H-M_alt 'I -4 3 d'
_symmetry_space_group_name_Hall 'I -4bd 2c 3'
_symmetry_space_group_name_H-M 'I -4 3 d'
_atom_sites_solution_hydrogens geom
_atom_sites_solution_primary direct
_audit_creation_date 2015-08-05
_audit_creation_method
;
Olex2 1.2
(compiled 2015.01.26 svn.r3150 for OlexSys, GUI svn.r4998)
;
_audit_update_record
;
2015-08-05 deposited with the CCDC.
2015-12-07 downloaded from the CCDC.
;
_cell_angle_alpha 90
_cell_angle_beta 90
_cell_angle_gamma 90
_cell_formula_units_Z 12
_cell_length_a 20.44700(10)
_cell_length_b 20.44700(10)
_cell_length_c 20.44700(10)
_cell_measurement_temperature 100(2)
_cell_volume 8548.48(7)
_computing_molecular_graphics 'Olex2 (Dolomanov et al., 2009)'
_computing_publication_material 'Olex2 (Dolomanov et al., 2009)'
_computing_structure_refinement 'ShelXL (Sheldrick, 2008)'
_computing_structure_solution 'ShelXS (Sheldrick, 2008)'
_diffrn_ambient_temperature 100(2)
_diffrn_measured_fraction_theta_full 1.000
_diffrn_measured_fraction_theta_max 1.000
_diffrn_measurement_device_type synchrotron
_diffrn_measurement_method 'omega scans'
_diffrn_radiation_monochromator graphite
_diffrn_radiation_type synchrotron
_diffrn_radiation_wavelength 0.6889
_diffrn_reflns_av_R_equivalents 0.0428
_diffrn_reflns_av_unetI/netI 0.0100
_diffrn_reflns_laue_measured_fraction_full 1.000
_diffrn_reflns_laue_measured_fraction_max 1.000
_diffrn_reflns_limit_h_max 28
_diffrn_reflns_limit_h_min -28
_diffrn_reflns_limit_k_max 28
_diffrn_reflns_limit_k_min -28
_diffrn_reflns_limit_l_max 27
_diffrn_reflns_limit_l_min -28
_diffrn_reflns_number 47182
_diffrn_reflns_point_group_measured_fraction_full 1.000
_diffrn_reflns_point_group_measured_fraction_max 1.000
_diffrn_reflns_theta_full 26.000
_diffrn_reflns_theta_max 28.572
_diffrn_reflns_theta_min 2.365
_exptl_absorpt_coefficient_mu 1.298
_exptl_absorpt_correction_T_max 1.00000
_exptl_absorpt_correction_T_min 0.88042
_exptl_absorpt_correction_type multi-scan
_exptl_absorpt_process_details
;
CrysAlisPro, Agilent Technologies,
Version 1.171.37.35 (release 13-08-2014 CrysAlis171 .NET)
(compiled Aug 13 2014,18:06:01)
Empirical absorption correction using spherical harmonics,
 implemented in SCALE3 ABSPACK scaling algorithm.
;
_exptl_crystal_colour 'clear yellow'
_exptl_crystal_colour_lustre clear
_exptl_crystal_colour_primary yellow
_exptl_crystal_density_diffrn 1.352
_exptl_crystal_description block
_exptl_crystal_F_000 3432
_exptl_crystal_recrystallization_method 'Re-crystallisation from solvent: DMF'
_exptl_crystal_size_max 0.6
_exptl_crystal_size_mid 0.2
_exptl_crystal_size_min 0.2
_refine_diff_density_max 0.601
_refine_diff_density_min -0.464
_refine_diff_density_rms 0.133
_refine_ls_abs_structure_details
;
 Flack x determined using 852 quotients [(I+)-(I-)]/[(I+)+(I-)]
 (Parsons, Flack and Wagner, Acta Cryst. B69 (2013) 249-259).
;
_refine_ls_abs_structure_Flack -0.046(12)
_refine_ls_extinction_method none
_refine_ls_goodness_of_fit_ref 1.188
_refine_ls_hydrogen_treatment constr
_refine_ls_matrix_type full
_refine_ls_number_parameters 129
_refine_ls_number_reflns 2012
_refine_ls_number_restraints 180
_refine_ls_restrained_S_all 1.171
_refine_ls_R_factor_all 0.0362
_refine_ls_R_factor_gt 0.0349
_refine_ls_shift/su_max 0.001
_refine_ls_shift/su_mean 0.000
_refine_ls_structure_factor_coef Fsqd
_refine_ls_weighting_details 'w=1/[\s^2^(Fo^2^)+(0.0868P)^2^+2.6458P] where P=(Fo^2^+2Fc^2^)/3'
_refine_ls_weighting_scheme calc
_refine_ls_wR_factor_gt 0.1184
_refine_ls_wR_factor_ref 0.1197
_reflns_Friedel_coverage 0.854
_reflns_friedel_fraction_full 1.000
_reflns_friedel_fraction_max 1.000
_reflns_number_gt 1916
_reflns_number_total 2012
_reflns_threshold_expression 'I > 2\s(I)'
_cod_data_source_file c5sc03494a2.cif
_cod_data_source_block test_new_rered_a
_cod_depositor_comments 'Adding full bibliography for 1540655--1540656.cif.'
_cod_original_cell_volume 8548.48(13)
_cod_database_code 1540655
_shelx_space_group_comment
;
The symmetry employed for this shelxl refinement is uniquely defined
by the following loop, which should always be used as a source of
symmetry information in preference to the above space-group names.
They are only intended as comments.
;
_olex2_refinement_description
;
1. Fixed Uiso
 At 1.2 times of:
  All C(H) groups
2. Restrained distances
 C1B-Co00
 2.03 with sigma of 0.02
 C1C-Co00
 2.03 with sigma of 0.02
 C1A-Co00
 2.03 with sigma of 0.02
 C1-Co00
 2.03 with sigma of 0.02
 C1D-Co00
 2.03 with sigma of 0.02
 C7-Co00
 2.03 with sigma of 0.02
 C3-Co00
 2.03 with sigma of 0.02
 C1AA-Co00
 2.03 with sigma of 0.02
 C2A-Co00
 2.03 with sigma of 0.02
 C2-Co00
 2.03 with sigma of 0.02
 C1D-C2A
 3.27 with sigma of 0.02
 C1C-C1AA
 3.27 with sigma of 0.02
 C1B-C3
 3.27 with sigma of 0.02
 C1A-C7
 3.27 with sigma of 0.02
 C1-C2
 3.27 with sigma of 0.02
3. Rigid body (RIGU) restrains
 C1A, Co00, C2, C2A, C7, C1, C1AA, C1D, C3, C1B, C1C
 with sigma for 1-2 distances of 0.01 and sigma for 1-3 distances of 0.02
4. Others
 Fixed Sof: Co00(0.25) C2(0.25) H2(0.25) C2A(0.25) H2A(0.25) C1AA(0.25)
 H1AA(0.25) C3(0.25) H3(0.25) C7(0.25) H7(0.25) C1C(0.25) H1C(0.25) C1D(0.25)
 H1D(0.25) C1(0.25) H1(0.25) C1A(0.25) H1A(0.25) C1B(0.25) H1B(0.25)
5.a Ternary CH refined with riding coordinates:
 C2(H2), C2A(H2A), C1AA(H1AA), C1C(H1C), C1D(H1D), C1(H1), C1A(H1A)
5.b Aromatic/amide H refined with riding coordinates:
 C5(H5), C3(H3), C7(H7), C1B(H1B)
5.c Fitted pentagon refined as free rotating group:
 C2(C2A,C1AA,C3,C7), C1C(C1D,C1,C1A,C1B)
;
_shelx_shelxl_version_number 2014/7
_olex2_submission_special_instructions 'No special instructions were received'

loop_
_space_group_symop_operation_xyz
'x, y, z'
'y+1/4, -x+3/4, -z+1/4'
'-x, -y+1/2, z'
'-y+1/4, x+1/4, -z+3/4'
'-x+1/4, z+1/4, -y+3/4'
'x, -y, -z+1/2'
'-x+3/4, -z+1/4, y+1/4'
'-z+3/4, -y+1/4, x+1/4'
'-x+1/2, y, -z'
'z+1/4, -y+3/4, -x+1/4'
'z, x, y'
'y, z, x'
'-y, -z+1/2, x'
'z, -x, -y+1/2'
'-y+1/2, z, -x'
'-z, -x+1/2, y'
'-z+1/2, x, -y'
'y, -z, -x+1/2'
'-y+3/4, -x+1/4, z+1/4'
'y+1/4, x+1/4, z+1/4'
'x+1/4, -z+3/4, -y+1/4'
'x+1/4, z+1/4, y+1/4'
'-z+1/4, y+1/4, -x+3/4'
'z+1/4, y+1/4, x+1/4'
'x+1/2, y+1/2, z+1/2'
'y+3/4, -x+5/4, -z+3/4'
'-x+1/2, -y+1, z+1/2'
'-y+3/4, x+3/4, -z+5/4'
'-x+3/4, z+3/4, -y+5/4'
'x+1/2, -y+1/2, -z+1'
'-x+5/4, -z+3/4, y+3/4'
'-z+5/4, -y+3/4, x+3/4'
'-x+1, y+1/2, -z+1/2'
'z+3/4, -y+5/4, -x+3/4'
'z+1/2, x+1/2, y+1/2'
'y+1/2, z+1/2, x+1/2'
'-y+1/2, -z+1, x+1/2'
'z+1/2, -x+1/2, -y+1'
'-y+1, z+1/2, -x+1/2'
'-z+1/2, -x+1, y+1/2'
'-z+1, x+1/2, -y+1/2'
'y+1/2, -z+1/2, -x+1'
'-y+5/4, -x+3/4, z+3/4'
'y+3/4, x+3/4, z+3/4'
'x+3/4, -z+5/4, -y+3/4'
'x+3/4, z+3/4, y+3/4'
'-z+3/4, y+3/4, -x+5/4'
'z+3/4, y+3/4, x+3/4'

loop_
_atom_site_label
_atom_site_type_symbol
_atom_site_fract_x
_atom_site_fract_y
_atom_site_fract_z
_atom_site_U_iso_or_equiv
_atom_site_adp_type
_atom_site_occupancy
_atom_site_site_symmetry_order
_atom_site_calc_flag
_atom_site_refinement_flags_posn
_atom_site_refinement_flags_adp
_atom_site_refinement_flags_occupancy
_atom_site_disorder_assembly
_atom_site_disorder_group
In1 In 0.7500 0.3750 0.5000 0.0361(2) Uani 1 4 d S T P . .
O2 O 0.69486(19) 0.33408(19) 0.4191(2) 0.0449(8) Uani 1 1 d . . . . .
O4 O 0.78645(18) 0.27963(19) 0.4375(2) 0.0469(7) Uani 1 1 d . . . . .
C6 C 0.7353(2) 0.2881(2) 0.4055(2) 0.0419(9) Uani 1 1 d . . . . .
C4 C 0.7190(2) 0.2445(3) 0.3488(2) 0.0409(8) Uani 1 1 d . . . . .
C5 C 0.7585(2) 0.1902(2) 0.3350(2) 0.0426(9) Uani 1 1 d . . . . .
H5 H 0.7938 0.1803 0.3618 0.051 Uiso 1 1 calc R . . . .
Co00 Co 0.7188(5) 0.4721(4) 0.2395(3) 0.130(3) Uani 0.25 1 d D U . A -1
C2 C 0.8016(12) 0.5024(15) 0.2018(12) 0.123(14) Uani 0.25 1 d D U . A -1
H2 H 0.8088 0.5441 0.1793 0.147 Uiso 0.25 1 calc R . . A -1
C2A C 0.8064(11) 0.4916(14) 0.2703(12) 0.132(15) Uani 0.25 1 d DG U . A -1
H2A H 0.8180 0.5244 0.3032 0.159 Uiso 0.25 1 calc R . . A -1
C1AA C 0.7921(13) 0.4248(14) 0.2825(12) 0.127(16) Uani 0.25 1 d DG U . A -1
H1AA H 0.7906 0.4037 0.3256 0.152 Uiso 0.25 1 calc R . . A -1
C3 C 0.7785(13) 0.3942(12) 0.2217(17) 0.104(11) Uani 0.25 1 d DG U . A -1
H3 H 0.7677 0.3505 0.2155 0.125 Uiso 0.25 1 calc R . . A -1
C7 C 0.7844(12) 0.4422(18) 0.1718(10) 0.118(14) Uani 0.25 1 d DG U . A -1
H7 H 0.7781 0.4353 0.1273 0.142 Uiso 0.25 1 calc R . . A -1
C1C C 0.6504(18) 0.502(2) 0.3013(13) 0.17(2) Uani 0.25 1 d D U . A -1
H1C H 0.6571 0.5128 0.3475 0.207 Uiso 0.25 1 calc R . . A -1
C1D C 0.6550(16) 0.5456(17) 0.2477(16) 0.18(2) Uani 0.25 1 d DG U . A -1
H1D H 0.6659 0.5922 0.2503 0.211 Uiso 0.25 1 calc R . . A -1
C1 C 0.6418(16) 0.510(3) 0.1896(13) 0.19(2) Uani 0.25 1 d DG U . A -1
H1 H 0.6430 0.5274 0.1450 0.224 Uiso 0.25 1 calc R . . A -1
C1A C 0.6290(12) 0.444(3) 0.207(3) 0.22(3) Uani 0.25 1 d DG U . A -1
H1A H 0.6200 0.4080 0.1770 0.264 Uiso 0.25 1 calc R . . A -1
C1B C 0.6344(17) 0.439(2) 0.276(3) 0.19(3) Uani 0.25 1 d DG U . A -1
H1B H 0.6284 0.4011 0.3009 0.233 Uiso 0.25 1 calc R . . A -1

loop_
_atom_site_aniso_label
_atom_site_aniso_U_11
_atom_site_aniso_U_22
_atom_site_aniso_U_33
_atom_site_aniso_U_23
_atom_site_aniso_U_13
_atom_site_aniso_U_12
In1 0.0363(2) 0.0356(3) 0.0363(2) 0.000 0.000 0.000
O2 0.0464(18) 0.0427(17) 0.0456(18) -0.0053(14) -0.0050(14) 0.0050(14)
O4 0.0416(17) 0.0461(18) 0.053(2) -0.0104(15) -0.0057(15) 0.0011(14)
C6 0.046(2) 0.0376(19) 0.042(2) -0.0054(17) -0.0014(17) -0.0028(16)
C4 0.045(2) 0.038(2) 0.0397(19) -0.0030(17) -0.0035(16) 0.0018(18)
C5 0.039(2) 0.045(2) 0.044(2) -0.0037(17) -0.0050(17) -0.0002(17)
Co00 0.203(8) 0.130(5) 0.058(3) 0.026(3) 0.027(4) 0.032(5)
C2 0.14(3) 0.15(3) 0.07(2) 0.00(2) 0.010(18) 0.04(2)
C2A 0.24(4) 0.09(2) 0.06(2) -0.028(18) 0.001(18) 0.00(2)
C1AA 0.21(4) 0.09(2) 0.08(2) 0.018(16) -0.04(2) 0.00(2)
C3 0.09(2) 0.12(2) 0.10(2) -0.033(19) -0.016(19) 0.012(19)
C7 0.15(4) 0.15(3) 0.055(16) -0.014(18) 0.004(19) 0.02(2)
C1C 0.23(4) 0.24(4) 0.044(17) 0.03(2) -0.03(2) 0.11(3)
C1D 0.24(5) 0.25(4) 0.037(13) 0.01(2) -0.05(2) 0.11(3)
C1 0.22(5) 0.30(5) 0.041(18) -0.01(3) -0.02(3) 0.06(4)
C1A 0.22(4) 0.29(6) 0.15(4) -0.01(3) 0.04(3) 0.04(4)
C1B 0.19(4) 0.23(5) 0.17(4) 0.00(3) 0.03(3) 0.08(3)

loop_
_atom_type_symbol
_atom_type_description
_atom_type_scat_dispersion_real
_atom_type_scat_dispersion_imag
_atom_type_scat_source
C C 0.0030 0.0010 'International Tables Vol C Tables 4.2.6.8 and 6.1.1.4'
H H 0.0000 0.0000 'International Tables Vol C Tables 4.2.6.8 and 6.1.1.4'
Co Co 0.3540 0.9120 'International Tables Vol C Tables 4.2.6.8 and 6.1.1.4'
In In -0.7640 1.2230 'International Tables Vol C Tables 4.2.6.8 and 6.1.1.4'
O O 0.0110 0.0060 'International Tables Vol C Tables 4.2.6.8 and 6.1.1.4'

loop_
_geom_angle_atom_site_label_1
_geom_angle_atom_site_label_2
_geom_angle_atom_site_label_3
_geom_angle
_geom_angle_site_symmetry_1
_geom_angle_site_symmetry_3
O2 In1 O2 98.55(7) 9_656 10_556
O2 In1 O2 134.6(2) 10_556 32_554
O2 In1 O2 98.55(7) 9_656 32_554
O2 In1 O2 134.6(2) 9_656 .
O2 In1 O2 98.55(7) 10_556 .
O2 In1 O2 98.55(7) . 32_554
O2 In1 O4 78.68(14) . 10_556
O2 In1 O4 144.16(15) 32_554 9_656
O2 In1 O4 78.68(14) 10_556 9_656
O2 In1 O4 78.68(14) 9_656 32_554
O2 In1 O4 56.83(13) 10_556 10_556
O2 In1 O4 144.16(15) . 32_554
O2 In1 O4 86.14(16) 32_554 10_556
O2 In1 O4 86.14(16) 9_656 .
O2 In1 O4 86.14(16) 10_556 32_554
O2 In1 O4 144.16(15) 10_556 .
O2 In1 O4 56.83(13) 32_554 32_554
O2 In1 O4 56.83(13) . .
O2 In1 O4 86.14(16) . 9_656
O2 In1 O4 78.68(14) 32_554 .
O2 In1 O4 144.16(15) 9_656 10_556
O2 In1 O4 56.83(13) 9_656 9_656
O2 In1 C6 110.94(16) 9_656 .
O2 In1 C6 123.57(16) 9_656 10_556
O2 In1 C6 88.02(14) 10_556 9_656
O2 In1 C6 123.57(16) 10_556 .
O2 In1 C6 88.03(14) . 10_556
O2 In1 C6 28.85(14) . .
O2 In1 C6 123.57(16) 32_554 9_656
O2 In1 C6 88.02(14) 32_554 .
O2 In1 C6 28.85(14) 10_556 10_556
O2 In1 C6 88.02(14) 9_656 32_554
O2 In1 C6 110.94(16) 32_554 10_556
O2 In1 C6 110.94(16) 10_556 32_554
O2 In1 C6 110.94(16) . 9_656
O2 In1 C6 123.57(16) . 32_554
O2 In1 C6 28.85(14) 32_554 32_554
O2 In1 C6 28.85(14) 9_656 9_656
O4 In1 O4 129.40(13) . 32_554
O4 In1 O4 129.40(13) 32_554 9_656
O4 In1 O4 129.40(13) 10_556 9_656
O4 In1 O4 74.4(2) 10_556 32_554
O4 In1 O4 129.40(13) . 10_556
O4 In1 O4 74.4(2) . 9_656
O4 In1 C6 104.70(15) . 32_554
O4 In1 C6 144.84(14) 32_554 .
O4 In1 C6 79.15(15) 32_554 10_556
O4 In1 C6 79.15(15) 10_556 32_554
O4 In1 C6 27.99(14) 10_556 10_556
O4 In1 C6 79.15(15) . 9_656
O4 In1 C6 104.70(15) 9_656 10_556
O4 In1 C6 104.70(15) 32_554 9_656
O4 In1 C6 144.84(14) 9_656 32_554
O4 In1 C6 27.99(14) 32_554 32_554
O4 In1 C6 144.84(14) 10_556 9_656
O4 In1 C6 27.98(14) . .
O4 In1 C6 27.99(14) 9_656 9_656
O4 In1 C6 104.70(15) 10_556 .
O4 In1 C6 144.84(14) . 10_556
O4 In1 C6 79.15(15) 9_656 .
C6 In1 C6 116.87(12) . 10_556
C6 In1 C6 95.5(2) 32_554 10_556
C6 In1 C6 116.87(12) . 32_554
C6 In1 C6 95.5(2) . 9_656
C6 In1 C6 116.87(12) 32_554 9_656
C6 In1 C6 116.87(12) 10_556 9_656
C6 O2 In1 96.5(3) . .
C6 O4 In1 84.7(3) . .
O2 C6 In1 54.7(2) . .
O2 C6 C4 117.4(4) . .
O4 C6 In1 67.3(3) . .
O4 C6 O2 121.9(5) . .
O4 C6 C4 120.7(4) . .
C4 C6 In1 172.0(4) . .
C5 C4 C6 119.9(4) . .
C5 C4 C6 119.8(5) 41_545 .
C5 C4 C5 120.3(5) 41_545 .
C4 C5 C4 119.7(5) 42 .
C4 C5 H5 120.2 42 .
C4 C5 H5 120.2 . .
C2 Co00 C1AA 71.1(4) . .
C2 Co00 C3 70.1(4) . .
C2 Co00 C7 41.7(3) . .
C2 Co00 C1C 139.8(18) . .
C2 Co00 C1D 111.1(13) . .
C2 Co00 C1 110.6(14) . .
C2 Co00 C1A 137.9(19) . .
C2 Co00 C1B 178.4(18) . .
C2A Co00 C2 42.7(4) . .
C2A Co00 C1AA 42.3(3) . .
C2A Co00 C3 70.5(4) . .
C2A Co00 C7 70.8(4) . .
C2A Co00 C1C 112.4(14) . .
C2A Co00 C1D 114.9(12) . .
C2A Co00 C1 143.2(19) . .
C2A Co00 C1A 175.5(16) . .
C2A Co00 C1B 138(2) . .
C1AA Co00 C3 41.2(3) . .
C1AA Co00 C7 69.9(4) . .
C1AA Co00 C1D 145.2(13) . .
C1AA Co00 C1 173.0(17) . .
C1AA Co00 C1A 133(2) . .
C1AA Co00 C1B 108.6(16) . .
C7 Co00 C3 40.9(3) . .
C7 Co00 C1 106.6(10) . .
C7 Co00 C1A 107.0(12) . .
C1C Co00 C1AA 113.5(9) . .
C1C Co00 C3 140.8(13) . .
C1C Co00 C7 176.4(10) . .
C1C Co00 C1D 41.8(3) . .
C1C Co00 C1 69.9(4) . .
C1C Co00 C1A 69.9(4) . .
C1C Co00 C1B 41.8(4) . .
C1D Co00 C3 173.6(13) . .
C1D Co00 C7 136.0(13) . .
C1D Co00 C1 41.3(4) . .
C1D Co00 C1A 69.5(5) . .
C1D Co00 C1B 70.1(4) . .
C1 Co00 C3 132.3(15) . .
C1 Co00 C1A 40.9(4) . .
C1A Co00 C3 105.2(13) . .
C1B Co00 C3 108.6(11) . .
C1B Co00 C7 136.6(17) . .
C1B Co00 C1 69.5(5) . .
C1B Co00 C1A 41.2(4) . .
Co00 C2 H2 126.0 . .
C2A C2 Co00 67.9(7) . .
C2A C2 H2 126.0 . .
C7 C2 Co00 71.5(7) . .
C7 C2 H2 126.0 . .
C7 C2 C2A 108.0 . .
Co00 C2A H2A 126.0 . .
C2 C2A Co00 69.4(7) . .
C2 C2A H2A 126.0 . .
C2 C2A C1AA 108.0 . .
C1AA C2A Co00 70.7(7) . .
C1AA C2A H2A 126.0 . .
Co00 C1AA H1AA 126.0 . .
C2A C1AA Co00 66.9(7) . .
C2A C1AA H1AA 126.0 . .
C3 C1AA Co00 71.3(7) . .
C3 C1AA C2A 108.0 . .
C3 C1AA H1AA 126.0 . .
Co00 C3 H3 129.2 . .
C1AA C3 Co00 67.5(7) . .
C1AA C3 H3 126.0 . .
C7 C3 Co00 68.9(7) . .
C7 C3 C1AA 108.0 . .
C7 C3 H3 126.0 . .
Co00 C7 H7 128.5 . .
C2 C7 Co00 66.8(7) . .
C2 C7 H7 126.0 . .
C3 C7 Co00 70.2(7) . .
C3 C7 C2 108.0 . .
C3 C7 H7 126.0 . .
Co00 C1C H1C 126.0 . .
C1D C1C Co00 69.7(8) . .
C1D C1C H1C 126.0 . .
C1B C1C Co00 69.9(8) . .
C1B C1C H1C 126.0 . .
C1B C1C C1D 108.0 . .
Co00 C1D H1D 126.0 . .
C1C C1D Co00 68.4(8) . .
C1C C1D H1D 126.0 . .
C1 C1D Co00 70.6(8) . .
C1 C1D C1C 108.0 . .
C1 C1D H1D 126.0 . .
Co00 C1 H1 126.0 . .
C1D C1 Co00 68.1(7) . .
C1D C1 H1 126.0 . .
C1A C1 Co00 69.6(8) . .
C1A C1 C1D 108.0 . .
C1A C1 H1 126.0 . .
Co00 C1A H1A 126.0 . .
C1 C1A Co00 69.4(8) . .
C1 C1A H1A 126.0 . .
C1B C1A Co00 68.2(7) . .
C1B C1A C1 108.0 . .
C1B C1A H1A 126.0 . .
Co00 C1B H1B 126.7 . .
C1C C1B Co00 68.3(7) . .
C1C C1B H1B 126.0 . .
C1A C1B Co00 70.6(8) . .
C1A C1B C1C 108.0 . .
C1A C1B H1B 126.0 . .

loop_
_geom_bond_atom_site_label_1
_geom_bond_atom_site_label_2
_geom_bond_distance
_geom_bond_site_symmetry_2
In1 O2 2.169(4) 9_656
In1 O2 2.170(4) .
In1 O2 2.169(4) 10_556
In1 O2 2.170(4) 32_554
In1 O4 2.448(4) .
In1 O4 2.448(4) 9_656
In1 O4 2.448(4) 10_556
In1 O4 2.448(4) 32_554
In1 C6 2.643(5) .
In1 C6 2.643(5) 9_656
In1 C6 2.643(5) 32_554
In1 C6 2.643(5) 10_556
O2 C6 1.283(6) .
O4 C6 1.245(6) .
C6 C4 1.500(6) .
C4 C5 1.392(6) 41_545
C4 C5 1.401(7) .
C5 C4 1.392(6) 42
C5 H5 0.9300 .
Co00 C2 1.961(18) .
Co00 C2A 1.940(18) .
Co00 C1AA 1.990(17) .
Co00 C3 2.040(18) .
Co00 C7 2.023(18) .
Co00 C1C 1.980(18) .
Co00 C1D 1.997(19) .
Co00 C1 2.03(2) .
Co00 C1A 2.03(2) .
Co00 C1B 2.002(19) .
C2 H2 0.9800 .
C2 C2A 1.4200 .
C2 C7 1.4200 .
C2A H2A 0.9800 .
C2A C1AA 1.4200 .
C1AA H1AA 0.9800 .
C1AA C3 1.4200 .
C3 H3 0.9300 .
C3 C7 1.4200 .
C7 H7 0.9300 .
C1C H1C 0.9800 .
C1C C1D 1.4200 .
C1C C1B 1.4200 .
C1D H1D 0.9800 .
C1D C1 1.4200 .
C1 H1 0.9800 .
C1 C1A 1.4200 .
C1A H1A 0.9800 .
C1A C1B 1.4200 .
C1B H1B 0.9300 .

loop_
_geom_hbond_atom_site_label_D
_geom_hbond_atom_site_label_H
_geom_hbond_atom_site_label_A
_geom_hbond_distance_DH
_geom_hbond_distance_HA
_geom_hbond_distance_DA
_geom_hbond_angle_DHA
_geom_hbond_site_symmetry_A
C2 H2 O2 0.98 2.71 3.49(2) 136.8 23_655
C1AA H1AA O2 0.98 2.59 3.42(2) 142.6 32_554
C1C H1C O4 0.98 2.60 3.46(3) 146.5 10_556
C1 H1 O4 0.98 2.40 3.29(3) 151.3 24_554

loop_
_geom_torsion_atom_site_label_1
_geom_torsion_atom_site_label_2
_geom_torsion_atom_site_label_3
_geom_torsion_atom_site_label_4
_geom_torsion
_geom_torsion_site_symmetry_1
_geom_torsion_site_symmetry_4
In1 O2 C6 O4 1.2(6) . .
In1 O2 C6 C4 -178.6(4) . .
In1 O4 C6 O2 -1.0(5) . .
In1 O4 C6 C4 178.8(4) . .
O2 C6 C4 C5 5.9(7) . 41_545
O2 C6 C4 C5 -174.6(5) . .
O4 C6 C4 C5 5.6(8) . .
O4 C6 C4 C5 -173.9(5) . 41_545
C6 C4 C5 C4 -177.7(3) . 42
C5 C4 C5 C4 1.8(10) 41_545 42
Co00 C2 C2A C1AA 60.5(7) . .
Co00 C2 C7 C3 -58.2(7) . .
Co00 C2A C1AA C3 59.7(7) . .
Co00 C1AA C3 C7 57.0(7) . .
Co00 C3 C7 C2 56.1(7) . .
Co00 C1C C1D C1 59.7(8) . .
Co00 C1C C1B C1A -59.6(8) . .
Co00 C1D C1 C1A 58.4(7) . .
Co00 C1 C1A C1B 57.4(7) . .
Co00 C1A C1B C1C 58.2(7) . .
C2 C2A C1AA Co00 -59.7(7) . .
C2 C2A C1AA C3 0.0 . .
C2A C2 C7 Co00 58.2(7) . .
C2A C2 C7 C3 0.0 . .
C2A C1AA C3 Co00 -57.0(7) . .
C2A C1AA C3 C7 0.0 . .
C1AA C3 C7 Co00 -56.1(7) . .
C1AA C3 C7 C2 0.0 . .
C7 C2 C2A Co00 -60.5(7) . .
C7 C2 C2A C1AA 0.0 . .
C1C C1D C1 Co00 -58.4(8) . .
C1C C1D C1 C1A 0.0 . .
C1D C1C C1B Co00 59.6(8) . .
C1D C1C C1B C1A 0.0 . .
C1D C1 C1A Co00 -57.4(7) . .
C1D C1 C1A C1B 0.0 . .
C1 C1A C1B Co00 -58.2(7) . .
C1 C1A C1B C1C 0.0 . .
C1B C1C C1D Co00 -59.7(8) . .
C1B C1C C1D C1 0.0 . .
